data_7016015
loop_
_publ_author_name
'Gan, Xin'
'Chi, Shao-Ming'
'Mu, Wei-Hua'
'Yao, Jia-Can'
'Quan, Li'
'Li, Cong'
'Bian, Zhao-Yong'
'Chen, Yong'
'Fu, Wen-Fu'

_publ_section_title
;
 Cu(i) and Pb(ii) complexes containing new tris(7-naphthyridyl)methane
 derivatives: Synthesis, structures, spectroscopy and geometric
 conversion.
;
_journal_issue 28
_journal_name_full 'Dalton transactions (Cambridge, England : 2003)'
_journal_page_first 7365
_journal_page_last 7374
_journal_paper_doi 10.1039/c0dt01747g
_journal_volume 40
_journal_year 2011
_chemical_formula_sum 'C28 H21 Cl3 N6'
_chemical_formula_weight 547.86
_chemical_name_systematic
;
?
;
_space_group_IT_number 15
_symmetry_cell_setting monoclinic
_symmetry_space_group_name_Hall '-C 2yc'
_symmetry_space_group_name_H-M 'C 1 2/c 1'
_atom_sites_solution_hydrogens geom
_atom_sites_solution_primary direct
_atom_sites_solution_secondary difmap
_audit_creation_method SHELXL-97
_cell_angle_alpha 90.00
_cell_angle_beta 119.257(2)
_cell_angle_gamma 90.00
_cell_formula_units_Z 8
_cell_length_a 31.115(3)
_cell_length_b 11.6709(15)
_cell_length_c 16.466(2)
_cell_measurement_reflns_used 2476
_cell_measurement_temperature 298(2)
_cell_measurement_theta_max 22.517
_cell_measurement_theta_min 2.581
_cell_volume 5216.7(11)
_computing_cell_refinement 'Bruker SMART'
_computing_data_collection 'Bruker SMART'
_computing_data_reduction 'Bruker SAINT'
_computing_molecular_graphics 'Bruker SHELXTL'
_computing_publication_material 'Bruker SHELXTL'
_computing_structure_refinement 'SHELXL-97 (Sheldrick, 1997)'
_computing_structure_solution 'SHELXS-97 (Sheldrick, 1990)'
_diffrn_ambient_temperature 298(2)
_diffrn_measured_fraction_theta_full 0.998
_diffrn_measured_fraction_theta_max 0.998
_diffrn_measurement_device_type 'CCD area detector'
_diffrn_measurement_method 'phi and omega scans'
_diffrn_radiation_monochromator graphite
_diffrn_radiation_source 'fine-focus sealed tube'
_diffrn_radiation_type MoK\a
_diffrn_radiation_wavelength 0.71073
_diffrn_reflns_av_R_equivalents 0.0460
_diffrn_reflns_av_sigmaI/netI 0.0606
_diffrn_reflns_limit_h_max 36
_diffrn_reflns_limit_h_min -33
_diffrn_reflns_limit_k_max 13
_diffrn_reflns_limit_k_min -10
_diffrn_reflns_limit_l_max 18
_diffrn_reflns_limit_l_min -19
_diffrn_reflns_number 12833
_diffrn_reflns_theta_full 25.01
_diffrn_reflns_theta_max 25.01
_diffrn_reflns_theta_min 1.50
_exptl_absorpt_coefficient_mu 0.381
_exptl_absorpt_correction_T_max 0.9276
_exptl_absorpt_correction_T_min 0.8381
_exptl_absorpt_correction_type multi-scan
_exptl_absorpt_process_details sadabs
_exptl_crystal_colour red
_exptl_crystal_density_diffrn 1.395
_exptl_crystal_density_method 'not measured'
_exptl_crystal_F_000 2256
_exptl_crystal_size_max 0.48
_exptl_crystal_size_mid 0.45
_exptl_crystal_size_min 0.20
_refine_diff_density_max 0.474
_refine_diff_density_min -0.463
_refine_diff_density_rms 0.051
_refine_ls_extinction_method none
_refine_ls_goodness_of_fit_ref 1.011
_refine_ls_hydrogen_treatment constr
_refine_ls_matrix_type full
_refine_ls_number_parameters 334
_refine_ls_number_reflns 4593
_refine_ls_number_restraints 1
_refine_ls_restrained_S_all 1.011
_refine_ls_R_factor_all 0.1466
_refine_ls_R_factor_gt 0.0694
_refine_ls_shift/su_max 0.001
_refine_ls_shift/su_mean 0.000
_refine_ls_structure_factor_coef Fsqd
_refine_ls_weighting_details 'calc w=1/[\s^2^(Fo^2^)+(0.0563P)^2^+21.5562P] where P=(Fo^2^+2Fc^2^)/3'
_refine_ls_weighting_scheme calc
_refine_ls_wR_factor_gt 0.1541
_refine_ls_wR_factor_ref 0.2132
_reflns_number_gt 2233
_reflns_number_total 4593
_reflns_threshold_expression >2sigma(I)
_cod_data_source_file c0dt01747g.txt
_cod_data_source_block Ligand-L2
_cod_depositor_comments
;
The following automatic conversions were performed:

'_symmetry_cell_setting' value 'Monoclinic' changed to 'monoclinic'
according to /home/saulius/struct/CIF-dictionaries/cif_core.dic
dictionary named 'cif_core.dic' version 2.4.1 from 2010-06-29.

Automatic conversion script
Id: cif_fix_values 1715 2011-07-08 13:25:40Z adriana 
;
_cod_original_cell_volume 5216.8(10)
_cod_original_sg_symbol_H-M C2/c
_cod_database_code 7016015

loop_
_symmetry_equiv_pos_as_xyz
'x, y, z'
'-x, y, -z+1/2'
'x+1/2, y+1/2, z'
'-x+1/2, y+1/2, -z+1/2'
'-x, -y, -z'
'x, -y, z-1/2'
'-x+1/2, -y+1/2, -z'
'x+1/2, -y+1/2, z-1/2'

loop_
_atom_site_label
_atom_site_type_symbol
_atom_site_fract_x
_atom_site_fract_y
_atom_site_fract_z
_atom_site_U_iso_or_equiv
_atom_site_adp_type
_atom_site_occupancy
_atom_site_symmetry_multiplicity
_atom_site_calc_flag
_atom_site_refinement_flags
_atom_site_disorder_assembly
_atom_site_disorder_group
Cl1 Cl 0.0487(2) 0.7289(4) 0.2443(5) 0.0935(9) Uani 0.464(5) 1 d P A 1
Cl2 Cl 0.15041(16) 1.1713(7) 0.5207(4) 0.0935(9) Uani 0.366(5) 1 d P B 1
Cl3 Cl 0.5203(4) 0.8817(10) 0.3748(8) 0.0935(9) Uani 0.169(4) 1 d P C 1
Cl4 Cl 0.43548(11) 0.5981(3) 0.2336(2) 0.2029(15) Uani 1 1 d . . .
Cl5 Cl 0.37365(9) 0.5147(2) 0.30152(16) 0.1493(10) Uani 1 1 d . . .
N1 N 0.22390(13) 0.7646(3) 0.3622(2) 0.0477(9) Uani 1 1 d . A .
H1 H 0.2206 0.8235 0.3901 0.057 Uiso 1 1 calc R . .
N2 N 0.14056(14) 0.7393(4) 0.2992(3) 0.0605(11) Uani 1 1 d . A .
N3 N 0.26452(13) 0.9396(3) 0.4723(3) 0.0462(9) Uani 1 1 d . A .
N4 N 0.21534(14) 1.0581(3) 0.5030(3) 0.0522(10) Uani 1 1 d . B .
N5 N 0.38717(14) 0.8172(3) 0.4348(3) 0.0598(11) Uani 1 1 d . A .
N6 N 0.45843(17) 0.8450(4) 0.4287(4) 0.0854(15) Uani 1 1 d . C .
C1 C 0.18297(17) 0.7033(4) 0.3036(3) 0.0501(12) Uani 1 1 d . . .
C2 C 0.1008(2) 0.6796(6) 0.2432(4) 0.0746(16) Uani 1 1 d . . .
C3 C 0.0999(2) 0.5875(6) 0.1894(4) 0.0863(19) Uani 1 1 d . A .
H3 H 0.0705 0.5499 0.1507 0.104 Uiso 1 1 calc R . .
C4 C 0.1427(2) 0.5535(5) 0.1944(4) 0.0760(17) Uani 1 1 d . . .
H4 H 0.1431 0.4926 0.1584 0.091 Uiso 1 1 calc R A .
C5 C 0.18619(19) 0.6103(4) 0.2540(3) 0.0572(13) Uani 1 1 d . A .
C6 C 0.2336(2) 0.5805(4) 0.2683(3) 0.0600(13) Uani 1 1 d . . .
H6 H 0.2370 0.5191 0.2358 0.072 Uiso 1 1 calc R A .
C7 C 0.27345(18) 0.6396(4) 0.3279(3) 0.0540(12) Uani 1 1 d . A .
H7 H 0.3043 0.6180 0.3371 0.065 Uiso 1 1 calc R . .
C8 C 0.26950(16) 0.7358(4) 0.3781(3) 0.0450(11) Uani 1 1 d . . .
C9 C 0.26138(16) 1.0312(4) 0.5206(3) 0.0464(11) Uani 1 1 d . . .
C10 C 0.2113(2) 1.1444(4) 0.5510(4) 0.0641(14) Uani 1 1 d . . .
C11 C 0.2505(2) 1.2083(5) 0.6157(4) 0.0776(17) Uani 1 1 d . B .
H11 H 0.2454 1.2684 0.6472 0.093 Uiso 1 1 calc R . .
C12 C 0.2967(2) 1.1812(5) 0.6324(4) 0.0747(16) Uani 1 1 d . . .
H12 H 0.3237 1.2228 0.6757 0.090 Uiso 1 1 calc R B .
C13 C 0.30345(18) 1.0908(4) 0.5841(3) 0.0532(12) Uani 1 1 d . B .
C14 C 0.34941(19) 1.0539(4) 0.5960(4) 0.0655(15) Uani 1 1 d . . .
H14 H 0.3780 1.0926 0.6371 0.079 Uiso 1 1 calc R B .
C15 C 0.35214(17) 0.9637(4) 0.5486(4) 0.0603(13) Uani 1 1 d . A .
H15 H 0.3826 0.9411 0.5565 0.072 Uiso 1 1 calc R . .
C16 C 0.30883(15) 0.9014(4) 0.4857(3) 0.0448(11) Uani 1 1 d . . .
C17 C 0.43309(17) 0.7782(4) 0.4582(4) 0.0609(14) Uani 1 1 d . . .
C18 C 0.5029(2) 0.8116(6) 0.4474(5) 0.094(2) Uani 1 1 d . . .
C19 C 0.5247(2) 0.7117(6) 0.4988(5) 0.095(2) Uani 1 1 d . C .
H19 H 0.5564 0.6913 0.5118 0.114 Uiso 1 1 calc R . .
C20 C 0.5006(2) 0.6464(5) 0.5288(4) 0.0779(17) Uani 1 1 d . . .
H20 H 0.5152 0.5807 0.5633 0.094 Uiso 1 1 calc R C .
C21 C 0.45254(17) 0.6774(4) 0.5082(4) 0.0581(13) Uani 1 1 d . C .
C22 C 0.42357(19) 0.6150(4) 0.5350(4) 0.0649(14) Uani 1 1 d . . .
H22 H 0.4355 0.5476 0.5688 0.078 Uiso 1 1 calc R C .
C23 C 0.37768(18) 0.6530(4) 0.5116(3) 0.0581(13) Uani 1 1 d . A .
H23 H 0.3577 0.6113 0.5281 0.070 Uiso 1 1 calc R . .
C24 C 0.36084(16) 0.7567(4) 0.4618(3) 0.0483(11) Uani 1 1 d . . .
C25 C 0.31106(15) 0.8012(4) 0.4394(3) 0.0448(11) Uani 1 1 d . A .
C26 C 0.0521(7) 0.6869(16) 0.2379(16) 0.0935(9) Uani 0.536(5) 1 d P A 2
H26A H 0.0538 0.6529 0.2925 0.140 Uiso 0.536(5) 1 calc PR A 2
H26B H 0.0282 0.6468 0.1836 0.140 Uiso 0.536(5) 1 calc PR A 2
H26C H 0.0426 0.7658 0.2340 0.140 Uiso 0.536(5) 1 calc PR A 2
C27 C 0.1664(5) 1.1834(15) 0.5487(10) 0.0935(9) Uani 0.634(5) 1 d P B 2
H27A H 0.1390 1.1719 0.4875 0.140 Uiso 0.634(5) 1 calc PR B 2
H27B H 0.1693 1.2634 0.5641 0.140 Uiso 0.634(5) 1 calc PR B 2
H27C H 0.1613 1.1408 0.5931 0.140 Uiso 0.634(5) 1 calc PR B 2
C28 C 0.5351(3) 0.8940(8) 0.4274(8) 0.0935(9) Uani 0.831(4) 1 d P C 2
H28A H 0.5144 0.9463 0.3790 0.140 Uiso 0.831(4) 1 calc PR C 2
H28B H 0.5547 0.8509 0.4079 0.140 Uiso 0.831(4) 1 calc PR C 2
H28C H 0.5562 0.9361 0.4828 0.140 Uiso 0.831(4) 1 calc PR C 2
C29 C 0.3857(3) 0.5170(6) 0.2104(4) 0.104(2) Uani 1 1 d . . .
H29A H 0.3912 0.4393 0.1968 0.125 Uiso 1 1 calc R . .
H29B H 0.3572 0.5469 0.1556 0.125 Uiso 1 1 calc R . .

loop_
_atom_site_aniso_label
_atom_site_aniso_U_11
_atom_site_aniso_U_22
_atom_site_aniso_U_33
_atom_site_aniso_U_23
_atom_site_aniso_U_13
_atom_site_aniso_U_12
Cl1 0.0571(15) 0.117(2) 0.109(2) -0.022(2) 0.0420(14) -0.0093(18)
Cl2 0.0571(15) 0.117(2) 0.109(2) -0.022(2) 0.0420(14) -0.0093(18)
Cl3 0.0571(15) 0.117(2) 0.109(2) -0.022(2) 0.0420(14) -0.0093(18)
Cl4 0.181(3) 0.257(4) 0.168(3) -0.058(2) 0.083(2) -0.104(3)
Cl5 0.1434(19) 0.202(3) 0.1263(18) -0.0415(17) 0.0844(16) 0.0270(17)
N1 0.047(2) 0.045(2) 0.052(2) -0.0071(18) 0.0257(19) -0.0019(18)
N2 0.045(2) 0.073(3) 0.057(3) -0.002(2) 0.020(2) -0.007(2)
N3 0.047(2) 0.042(2) 0.053(2) 0.0011(18) 0.0278(19) 0.0039(17)
N4 0.059(2) 0.045(2) 0.063(3) 0.001(2) 0.038(2) 0.0055(18)
N5 0.051(2) 0.051(2) 0.090(3) 0.015(2) 0.045(2) 0.0112(19)
N6 0.068(3) 0.070(3) 0.146(5) 0.011(3) 0.074(3) 0.006(2)
C1 0.054(3) 0.051(3) 0.045(3) 0.000(2) 0.024(2) -0.006(2)
C2 0.057(3) 0.095(5) 0.060(4) 0.001(3) 0.019(3) -0.013(3)
C3 0.070(4) 0.099(5) 0.066(4) -0.014(4) 0.014(3) -0.034(4)
C4 0.089(4) 0.067(4) 0.058(4) -0.010(3) 0.025(3) -0.017(3)
C5 0.071(3) 0.049(3) 0.049(3) -0.002(2) 0.027(3) -0.008(3)
C6 0.084(4) 0.045(3) 0.052(3) -0.002(2) 0.034(3) 0.003(3)
C7 0.062(3) 0.054(3) 0.052(3) -0.001(2) 0.033(3) 0.006(3)
C8 0.051(3) 0.048(3) 0.044(3) 0.009(2) 0.029(2) 0.005(2)
C9 0.053(3) 0.041(3) 0.050(3) 0.006(2) 0.029(2) 0.001(2)
C10 0.084(4) 0.051(3) 0.078(4) 0.002(3) 0.056(3) 0.008(3)
C11 0.106(5) 0.060(4) 0.084(4) -0.017(3) 0.060(4) -0.001(4)
C12 0.093(4) 0.058(3) 0.072(4) -0.017(3) 0.039(3) -0.015(3)
C13 0.063(3) 0.043(3) 0.057(3) -0.004(2) 0.032(3) -0.007(2)
C14 0.057(3) 0.056(3) 0.073(4) -0.010(3) 0.024(3) -0.016(3)
C15 0.048(3) 0.056(3) 0.076(4) 0.000(3) 0.030(3) -0.005(2)
C16 0.043(3) 0.043(3) 0.050(3) 0.006(2) 0.025(2) -0.002(2)
C17 0.048(3) 0.053(3) 0.091(4) 0.000(3) 0.041(3) 0.004(2)
C18 0.075(4) 0.082(4) 0.154(7) -0.007(4) 0.078(4) -0.007(4)
C19 0.056(4) 0.090(5) 0.147(6) -0.013(5) 0.056(4) 0.005(4)
C20 0.052(3) 0.076(4) 0.094(5) -0.010(3) 0.027(3) 0.013(3)
C21 0.045(3) 0.057(3) 0.066(3) -0.005(3) 0.023(3) 0.008(2)
C22 0.063(3) 0.060(3) 0.066(3) 0.012(3) 0.028(3) 0.017(3)
C23 0.058(3) 0.058(3) 0.064(3) 0.016(3) 0.034(3) 0.010(2)
C24 0.044(3) 0.052(3) 0.055(3) 0.004(2) 0.028(2) 0.005(2)
C25 0.045(3) 0.043(3) 0.054(3) 0.005(2) 0.030(2) 0.001(2)
C26 0.0571(15) 0.117(2) 0.109(2) -0.022(2) 0.0420(14) -0.0093(18)
C27 0.0571(15) 0.117(2) 0.109(2) -0.022(2) 0.0420(14) -0.0093(18)
C28 0.0571(15) 0.117(2) 0.109(2) -0.022(2) 0.0420(14) -0.0093(18)
C29 0.112(5) 0.114(6) 0.082(5) -0.019(4) 0.044(4) -0.001(4)

loop_
_atom_type_symbol
_atom_type_description
_atom_type_scat_dispersion_real
_atom_type_scat_dispersion_imag
_atom_type_scat_source
C C 0.0033 0.0016 'International Tables Vol C Tables 4.2.6.8 and 6.1.1.4'
H H 0.0000 0.0000 'International Tables Vol C Tables 4.2.6.8 and 6.1.1.4'
N N 0.0061 0.0033 'International Tables Vol C Tables 4.2.6.8 and 6.1.1.4'
Cl Cl 0.1484 0.1585 'International Tables Vol C Tables 4.2.6.8 and 6.1.1.4'

loop_
_geom_angle_atom_site_label_1
_geom_angle_atom_site_label_2
_geom_angle_atom_site_label_3
_geom_angle
_geom_angle_site_symmetry_1
_geom_angle_site_symmetry_3
_geom_angle_publ_flag
C8 N1 C1 122.3(4) . . ?
C8 N1 H1 118.8 . . ?
C1 N1 H1 118.8 . . ?
C2 N2 C1 115.4(5) . . ?
C16 N3 C9 121.2(4) . . ?
C10 N4 C9 116.7(4) . . ?
C24 N5 C17 117.8(4) . . ?
C18 N6 C17 118.2(5) . . ?
N2 C1 N1 115.1(4) . . ?
N2 C1 C5 124.0(4) . . ?
N1 C1 C5 120.9(4) . . ?
N2 C2 C3 125.0(6) . . ?
N2 C2 C26 126.4(10) . . ?
C3 C2 C26 107.9(9) . . ?
N2 C2 Cl1 112.3(5) . . ?
C3 C2 Cl1 122.6(5) . . ?
C26 C2 Cl1 16.5(8) . . ?
C4 C3 C2 118.5(5) . . ?
C4 C3 H3 120.7 . . ?
C2 C3 H3 120.7 . . ?
C3 C4 C5 119.4(6) . . ?
C3 C4 H4 120.3 . . ?
C5 C4 H4 120.3 . . ?
C4 C5 C1 117.5(5) . . ?
C4 C5 C6 125.0(5) . . ?
C1 C5 C6 117.5(4) . . ?
C7 C6 C5 120.7(5) . . ?
C7 C6 H6 119.7 . . ?
C5 C6 H6 119.7 . . ?
C6 C7 C8 121.2(5) . . ?
C6 C7 H7 119.4 . . ?
C8 C7 H7 119.4 . . ?
N1 C8 C25 120.7(4) . . ?
N1 C8 C7 117.4(4) . . ?
C25 C8 C7 121.9(4) . . ?
N4 C9 N3 115.3(4) . . ?
N4 C9 C13 123.4(4) . . ?
N3 C9 C13 121.2(4) . . ?
N4 C10 C11 124.5(5) . . ?
N4 C10 C27 126.5(8) . . ?
C11 C10 C27 108.9(8) . . ?
N4 C10 Cl2 112.0(5) . . ?
C11 C10 Cl2 123.4(5) . . ?
C27 C10 Cl2 15.2(7) . . ?
C12 C11 C10 118.4(5) . . ?
C12 C11 H11 120.8 . . ?
C10 C11 H11 120.8 . . ?
C11 C12 C13 119.8(5) . . ?
C11 C12 H12 120.1 . . ?
C13 C12 H12 120.1 . . ?
C12 C13 C9 117.1(5) . . ?
C12 C13 C14 125.0(5) . . ?
C9 C13 C14 117.8(4) . . ?
C15 C14 C13 120.5(5) . . ?
C15 C14 H14 119.7 . . ?
C13 C14 H14 119.7 . . ?
C14 C15 C16 121.0(5) . . ?
C14 C15 H15 119.5 . . ?
C16 C15 H15 119.5 . . ?
N3 C16 C25 119.7(4) . . ?
N3 C16 C15 118.2(4) . . ?
C25 C16 C15 122.1(4) . . ?
N6 C17 N5 114.8(4) . . ?
N6 C17 C21 122.4(4) . . ?
N5 C17 C21 122.7(5) . . ?
N6 C18 C19 122.0(6) . . ?
N6 C18 C28 119.0(6) . . ?
C19 C18 C28 118.3(6) . . ?
N6 C18 Cl3 110.1(6) . . ?
C19 C18 Cl3 125.6(6) . . ?
C28 C18 Cl3 26.2(4) . . ?
C20 C19 C18 120.4(6) . . ?
C20 C19 H19 119.8 . . ?
C18 C19 H19 119.8 . . ?
C19 C20 C21 119.4(6) . . ?
C19 C20 H20 120.3 . . ?
C21 C20 H20 120.3 . . ?
C22 C21 C17 118.0(4) . . ?
C22 C21 C20 124.5(5) . . ?
C17 C21 C20 117.5(5) . . ?
C23 C22 C21 119.6(5) . . ?
C23 C22 H22 120.2 . . ?
C21 C22 H22 120.2 . . ?
C22 C23 C24 119.0(5) . . ?
C22 C23 H23 120.5 . . ?
C24 C23 H23 120.5 . . ?
N5 C24 C23 122.8(4) . . ?
N5 C24 C25 118.1(4) . . ?
C23 C24 C25 119.0(4) . . ?
C8 C25 C16 124.2(4) . . ?
C8 C25 C24 117.6(4) . . ?
C16 C25 C24 118.0(4) . . ?
C2 C26 H26A 109.5 . . ?
C2 C26 H26B 109.5 . . ?
H26A C26 H26B 109.5 . . ?
C2 C26 H26C 109.5 . . ?
H26A C26 H26C 109.5 . . ?
H26B C26 H26C 109.5 . . ?
C10 C27 H27A 109.5 . . ?
C10 C27 H27B 109.5 . . ?
H27A C27 H27B 109.5 . . ?
C10 C27 H27C 109.5 . . ?
H27A C27 H27C 109.5 . . ?
H27B C27 H27C 109.5 . . ?
C18 C28 H28A 109.5 . . ?
C18 C28 H28B 109.5 . . ?
H28A C28 H28B 109.5 . . ?
C18 C28 H28C 109.5 . . ?
H28A C28 H28C 109.5 . . ?
H28B C28 H28C 109.5 . . ?
Cl4 C29 Cl5 112.2(4) . . ?
Cl4 C29 H29A 109.2 . . ?
Cl5 C29 H29A 109.2 . . ?
Cl4 C29 H29B 109.2 . . ?
Cl5 C29 H29B 109.2 . . ?
H29A C29 H29B 107.9 . . ?

loop_
_geom_bond_atom_site_label_1
_geom_bond_atom_site_label_2
_geom_bond_distance
_geom_bond_site_symmetry_2
_geom_bond_publ_flag
Cl1 C2 1.730(8) . ?
Cl2 C10 1.736(7) . ?
Cl3 C18 1.741(14) . ?
Cl4 C29 1.692(7) . ?
Cl5 C29 1.715(7) . ?
N1 C8 1.354(5) . ?
N1 C1 1.365(5) . ?
N1 H1 0.8600 . ?
N2 C2 1.323(6) . ?
N2 C1 1.352(6) . ?
N3 C16 1.360(5) . ?
N3 C9 1.365(5) . ?
N4 C10 1.323(6) . ?
N4 C9 1.353(5) . ?
N5 C24 1.312(5) . ?
N5 C17 1.363(5) . ?
N6 C18 1.319(7) . ?
N6 C17 1.356(6) . ?
C1 C5 1.391(6) . ?
C2 C3 1.384(8) . ?
C2 C26 1.478(17) . ?
C3 C4 1.354(8) . ?
C3 H3 0.9300 . ?
C4 C5 1.391(7) . ?
C4 H4 0.9300 . ?
C5 C6 1.419(7) . ?
C6 C7 1.337(6) . ?
C6 H6 0.9300 . ?
C7 C8 1.434(6) . ?
C7 H7 0.9300 . ?
C8 C25 1.413(6) . ?
C9 C13 1.398(6) . ?
C10 C11 1.382(7) . ?
C10 C27 1.452(14) . ?
C11 C12 1.365(7) . ?
C11 H11 0.9300 . ?
C12 C13 1.396(7) . ?
C12 H12 0.9300 . ?
C13 C14 1.412(7) . ?
C14 C15 1.338(7) . ?
C14 H14 0.9300 . ?
C15 C16 1.433(6) . ?
C15 H15 0.9300 . ?
C16 C25 1.416(6) . ?
C17 C21 1.394(7) . ?
C18 C19 1.406(9) . ?
C18 C28 1.536(10) . ?
C19 C20 1.323(8) . ?
C19 H19 0.9300 . ?
C20 C21 1.408(7) . ?
C20 H20 0.9300 . ?
C21 C22 1.388(7) . ?
C22 C23 1.359(6) . ?
C22 H22 0.9300 . ?
C23 C24 1.411(6) . ?
C23 H23 0.9300 . ?
C24 C25 1.499(6) . ?
C26 H26A 0.9600 . ?
C26 H26B 0.9600 . ?
C26 H26C 0.9600 . ?
C27 H27A 0.9600 . ?
C27 H27B 0.9600 . ?
C27 H27C 0.9600 . ?
C28 H28A 0.9600 . ?
C28 H28B 0.9600 . ?
C28 H28C 0.9600 . ?
C29 H29A 0.9700 . ?
C29 H29B 0.9700 . ?

loop_
_geom_torsion_atom_site_label_1
_geom_torsion_atom_site_label_2
_geom_torsion_atom_site_label_3
_geom_torsion_atom_site_label_4
_geom_torsion
_geom_torsion_site_symmetry_1
_geom_torsion_site_symmetry_2
_geom_torsion_site_symmetry_3
_geom_torsion_site_symmetry_4
_geom_torsion_publ_flag
C2 N2 C1 N1 -179.3(4) . . . . ?
C2 N2 C1 C5 0.0(7) . . . . ?
C8 N1 C1 N2 176.6(4) . . . . ?
C8 N1 C1 C5 -2.8(6) . . . . ?
C1 N2 C2 C3 -1.5(8) . . . . ?
C1 N2 C2 C26 168.4(11) . . . . ?
C1 N2 C2 Cl1 178.3(4) . . . . ?
N2 C2 C3 C4 1.0(9) . . . . ?
C26 C2 C3 C4 -170.4(10) . . . . ?
Cl1 C2 C3 C4 -178.7(5) . . . . ?
C2 C3 C4 C5 0.9(9) . . . . ?
C3 C4 C5 C1 -2.3(8) . . . . ?
C3 C4 C5 C6 177.5(5) . . . . ?
N2 C1 C5 C4 1.8(7) . . . . ?
N1 C1 C5 C4 -178.9(4) . . . . ?
N2 C1 C5 C6 -177.9(4) . . . . ?
N1 C1 C5 C6 1.3(7) . . . . ?
C4 C5 C6 C7 -179.3(5) . . . . ?
C1 C5 C6 C7 0.5(7) . . . . ?
C5 C6 C7 C8 -1.0(7) . . . . ?
C1 N1 C8 C25 -179.9(4) . . . . ?
C1 N1 C8 C7 2.2(6) . . . . ?
C6 C7 C8 N1 -0.3(6) . . . . ?
C6 C7 C8 C25 -178.2(4) . . . . ?
C10 N4 C9 N3 178.0(4) . . . . ?
C10 N4 C9 C13 -1.4(6) . . . . ?
C16 N3 C9 N4 -178.0(4) . . . . ?
C16 N3 C9 C13 1.5(6) . . . . ?
C9 N4 C10 C11 1.0(7) . . . . ?
C9 N4 C10 C27 -175.5(9) . . . . ?
C9 N4 C10 Cl2 179.2(4) . . . . ?
N4 C10 C11 C12 -0.4(9) . . . . ?
C27 C10 C11 C12 176.6(8) . . . . ?
Cl2 C10 C11 C12 -178.4(5) . . . . ?
C10 C11 C12 C13 0.2(9) . . . . ?
C11 C12 C13 C9 -0.6(8) . . . . ?
C11 C12 C13 C14 -179.3(5) . . . . ?
N4 C9 C13 C12 1.3(7) . . . . ?
N3 C9 C13 C12 -178.1(4) . . . . ?
N4 C9 C13 C14 -180.0(4) . . . . ?
N3 C9 C13 C14 0.6(7) . . . . ?
C12 C13 C14 C15 177.7(5) . . . . ?
C9 C13 C14 C15 -0.9(7) . . . . ?
C13 C14 C15 C16 -0.9(8) . . . . ?
C9 N3 C16 C25 175.5(4) . . . . ?
C9 N3 C16 C15 -3.2(6) . . . . ?
C14 C15 C16 N3 3.0(7) . . . . ?
C14 C15 C16 C25 -175.7(5) . . . . ?
C18 N6 C17 N5 -178.9(6) . . . . ?
C18 N6 C17 C21 0.8(9) . . . . ?
C24 N5 C17 N6 -179.7(5) . . . . ?
C24 N5 C17 C21 0.6(8) . . . . ?
C17 N6 C18 C19 -1.8(10) . . . . ?
C17 N6 C18 C28 -171.2(7) . . . . ?
C17 N6 C18 Cl3 161.6(6) . . . . ?
N6 C18 C19 C20 1.2(11) . . . . ?
C28 C18 C19 C20 170.6(7) . . . . ?
Cl3 C18 C19 C20 -159.6(7) . . . . ?
C18 C19 C20 C21 0.5(10) . . . . ?
N6 C17 C21 C22 -179.8(5) . . . . ?
N5 C17 C21 C22 -0.1(8) . . . . ?
N6 C17 C21 C20 0.8(8) . . . . ?
N5 C17 C21 C20 -179.5(5) . . . . ?
C19 C20 C21 C22 179.2(6) . . . . ?
C19 C20 C21 C17 -1.4(8) . . . . ?
C17 C21 C22 C23 0.4(8) . . . . ?
C20 C21 C22 C23 179.8(5) . . . . ?
C21 C22 C23 C24 -1.2(8) . . . . ?
C17 N5 C24 C23 -1.4(7) . . . . ?
C17 N5 C24 C25 177.8(4) . . . . ?
C22 C23 C24 N5 1.7(8) . . . . ?
C22 C23 C24 C25 -177.5(5) . . . . ?
N1 C8 C25 C16 -2.3(7) . . . . ?
C7 C8 C25 C16 175.5(4) . . . . ?
N1 C8 C25 C24 173.2(4) . . . . ?
C7 C8 C25 C24 -8.9(6) . . . . ?
N3 C16 C25 C8 0.3(7) . . . . ?
C15 C16 C25 C8 178.9(4) . . . . ?
N3 C16 C25 C24 -175.3(4) . . . . ?
C15 C16 C25 C24 3.4(6) . . . . ?
N5 C24 C25 C8 115.3(5) . . . . ?
C23 C24 C25 C8 -65.4(6) . . . . ?
N5 C24 C25 C16 -68.8(6) . . . . ?
C23 C24 C25 C16 110.4(5) . . . . ?
